data_1516498
loop_
_publ_author_name
'Frischmann, Peter D.'
'Jiang, Jian'
'Hui, Joseph K.-H.'
'Grzybowski, Joseph J.'
'MacLachlan, Mark J.'

_publ_section_title
;
 Reversible-irreversible approach to Schiff base macrocycles: access to
 isomeric macrocycles with multiple salphen pockets.
;
_journal_issue 6
_journal_name_full 'Organic letters'
_journal_page_first 1255
_journal_page_last 1258
_journal_paper_doi 10.1021/ol8001317
_journal_volume 10
_journal_year 2008
_chemical_formula_sum 'C34 H28 N2 O4'
_chemical_formula_weight 528.58
_chemical_name_systematic
;
 ?
;
_space_group_IT_number 61
_symmetry_cell_setting orthorhombic
_symmetry_space_group_name_Hall '-P 2ac 2ab'
_symmetry_space_group_name_H-M 'P b c a'
_atom_sites_solution_hydrogens geom
_atom_sites_solution_primary direct
_atom_sites_solution_secondary difmap
_audit_creation_method SHELXL-97
_cell_angle_alpha 90.00
_cell_angle_beta 90.00
_cell_angle_gamma 90.00
_cell_formula_units_Z 8
_cell_length_a 16.1351(9)
_cell_length_b 15.7795(12)
_cell_length_c 21.2316(15)
_cell_measurement_reflns_used 3237
_cell_measurement_temperature 173(2)
_cell_measurement_theta_max 22.969
_cell_measurement_theta_min 2.5245
_cell_volume 5405.6(6)
_computing_structure_refinement 'SHELXL-97 (Sheldrick, 1997)'
_diffrn_ambient_temperature 173(2)
_diffrn_measured_fraction_theta_full 0.999
_diffrn_measured_fraction_theta_max 0.999
_diffrn_measurement_device_type 'Bruker X8 APEX II'
_diffrn_measurement_method 'area detector'
_diffrn_radiation_monochromator graphite
_diffrn_radiation_source 'fine-focus sealed tube'
_diffrn_radiation_type MoK\a
_diffrn_radiation_wavelength 0.71073
_diffrn_reflns_av_R_equivalents 0.0609
_diffrn_reflns_av_sigmaI/netI 0.0539
_diffrn_reflns_limit_h_max 20
_diffrn_reflns_limit_h_min -14
_diffrn_reflns_limit_k_max 19
_diffrn_reflns_limit_k_min -19
_diffrn_reflns_limit_l_max 24
_diffrn_reflns_limit_l_min -26
_diffrn_reflns_number 29621
_diffrn_reflns_theta_full 26.39
_diffrn_reflns_theta_max 26.39
_diffrn_reflns_theta_min 1.92
_exptl_absorpt_coefficient_mu 0.085
_exptl_absorpt_correction_T_max 0.983
_exptl_absorpt_correction_T_min 0.783
_exptl_absorpt_correction_type multi-scan
_exptl_crystal_colour orange
_exptl_crystal_density_diffrn 1.299
_exptl_crystal_density_meas ?
_exptl_crystal_density_method 'not measured'
_exptl_crystal_description prism
_exptl_crystal_F_000 2224
_exptl_crystal_size_max 0.30
_exptl_crystal_size_mid 0.30
_exptl_crystal_size_min 0.20
_refine_diff_density_max 0.215
_refine_diff_density_min -0.178
_refine_diff_density_rms 0.043
_refine_ls_extinction_method none
_refine_ls_goodness_of_fit_ref 0.931
_refine_ls_hydrogen_treatment difmap
_refine_ls_matrix_type full
_refine_ls_number_parameters 473
_refine_ls_number_reflns 5536
_refine_ls_number_restraints 0
_refine_ls_restrained_S_all 0.931
_refine_ls_R_factor_all 0.0934
_refine_ls_R_factor_gt 0.0437
_refine_ls_shift/su_max 0.027
_refine_ls_shift/su_mean 0.003
_refine_ls_structure_factor_coef Fsqd
_refine_ls_weighting_details 'calc w=1/[\s^2^(Fo^2^)+(0.0672P)^2^+0.2585P] where P=(Fo^2^+2Fc^2^)/3'
_refine_ls_weighting_scheme calc
_refine_ls_wR_factor_gt 0.1013
_refine_ls_wR_factor_ref 0.1255
_reflns_number_gt 3287
_reflns_number_total 5536
_reflns_threshold_expression >2sigma(I)
_cod_data_source_file ol8001317-file001.cif
_cod_data_source_block mm036
_cod_depositor_comments
;
The following automatic conversions were performed:

'_exptl_crystal_density_meas' value 'not measured' was changed to '?'
- the value is perceived as not measured.

Automatic conversion script
Id: cif_fix_values 3008 2015-01-20 13:52:24Z robertas 
;
_cod_database_code 1516498

loop_
_symmetry_equiv_pos_as_xyz
'x, y, z'
'-x+1/2, -y, z+1/2'
'x+1/2, -y+1/2, -z'
'-x, y+1/2, -z+1/2'
'-x, -y, -z'
'x-1/2, y, -z-1/2'
'-x-1/2, y-1/2, z'
'x, -y-1/2, z-1/2'

loop_
_atom_site_label
_atom_site_type_symbol
_atom_site_fract_x
_atom_site_fract_y
_atom_site_fract_z
_atom_site_U_iso_or_equiv
_atom_site_adp_type
_atom_site_occupancy
_atom_site_symmetry_multiplicity
_atom_site_calc_flag
O2 O 0.04841(7) -0.06579(9) 0.39211(7) 0.0342(4) Uani 1 1 d
O3 O 0.04427(7) 0.07329(9) 0.46055(7) 0.0326(4) Uani 1 1 d
O1 O 0.10739(8) -0.48007(9) 0.19801(7) 0.0415(4) Uani 1 1 d
O4 O 0.10446(9) 0.48686(9) 0.66417(7) 0.0447(4) Uani 1 1 d
N1 N 0.13259(9) -0.18321(10) 0.33899(7) 0.0269(4) Uani 1 1 d
N2 N 0.12231(9) 0.19093(10) 0.52034(8) 0.0278(4) Uani 1 1 d
C22 C 0.27396(11) 0.18801(11) 0.53108(9) 0.0243(4) Uani 1 1 d
C20 C 0.19332(10) 0.07749(11) 0.46926(9) 0.0237(4) Uani 1 1 d
C18 C 0.11947(10) 0.04070(11) 0.44736(9) 0.0241(4) Uani 1 1 d
C16 C 0.12181(10) -0.03249(12) 0.40921(9) 0.0244(4) Uani 1 1 d
C19 C 0.26925(11) 0.04069(12) 0.45074(9) 0.0285(5) Uani 1 1 d
C15 C 0.19805(10) -0.06776(11) 0.39097(9) 0.0234(4) Uani 1 1 d
C4 C 0.15465(11) -0.33364(13) 0.20441(10) 0.0295(5) Uani 1 1 d
C14 C 0.20148(10) -0.14542(11) 0.35208(9) 0.0238(4) Uani 1 1 d
C12 C 0.33557(11) -0.13054(13) 0.29284(10) 0.0299(5) Uani 1 1 d
C28 C 0.11867(10) 0.26517(12) 0.55901(9) 0.0279(5) Uani 1 1 d
C7 C 0.13024(10) -0.25794(12) 0.30135(9) 0.0252(4) Uani 1 1 d
C11 C 0.31082(11) -0.25744(12) 0.35216(9) 0.0274(4) Uani 1 1 d
C17 C 0.27152(11) -0.02915(12) 0.41269(9) 0.0288(5) Uani 1 1 d
C27 C 0.42893(12) 0.24902(14) 0.56541(10) 0.0344(5) Uani 1 1 d
C21 C 0.19255(11) 0.15453(11) 0.50906(9) 0.0246(4) Uani 1 1 d
C29 C 0.13974(12) 0.26344(14) 0.62199(10) 0.0332(5) Uani 1 1 d
C5 C 0.09060(12) -0.32936(13) 0.32547(11) 0.0311(5) Uani 1 1 d
C25 C 0.40066(12) 0.17337(13) 0.58980(10) 0.0329(5) Uani 1 1 d
C13 C 0.28456(11) -0.17811(11) 0.33176(9) 0.0234(4) Uani 1 1 d
C10 C 0.41262(12) -0.16134(14) 0.27455(10) 0.0343(5) Uani 1 1 d
C8 C 0.43839(12) -0.23988(14) 0.29608(10) 0.0355(5) Uani 1 1 d
C2 C 0.11699(11) -0.40478(12) 0.22915(10) 0.0289(5) Uani 1 1 d
C33 C 0.10993(12) 0.41122(13) 0.63227(10) 0.0330(5) Uani 1 1 d
C3 C 0.08510(12) -0.40197(13) 0.29022(10) 0.0336(5) Uani 1 1 d
C31 C 0.13559(12) 0.33604(14) 0.65879(11) 0.0333(5) Uani 1 1 d
C30 C 0.09039(13) 0.34041(13) 0.53336(11) 0.0351(5) Uani 1 1 d
C6 C 0.16150(11) -0.26073(13) 0.24024(10) 0.0285(5) Uani 1 1 d
C24 C 0.30246(12) 0.26522(13) 0.50755(10) 0.0304(5) Uani 1 1 d
C9 C 0.38786(12) -0.28763(14) 0.33470(10) 0.0326(5) Uani 1 1 d
C23 C 0.32362(11) 0.14247(12) 0.57263(10) 0.0285(5) Uani 1 1 d
C26 C 0.37985(13) 0.29497(14) 0.52424(10) 0.0351(5) Uani 1 1 d
C32 C 0.08658(13) 0.41317(13) 0.56932(11) 0.0385(5) Uani 1 1 d
C1 C 0.13248(16) -0.48421(17) 0.13381(12) 0.0420(6) Uani 1 1 d
C34 C 0.1268(2) 0.48754(19) 0.72895(13) 0.0542(7) Uani 1 1 d
H2 H 0.0620(13) -0.1157(15) 0.3701(11) 0.053(7) Uiso 1 1 d
H1 H 0.0567(14) 0.1207(17) 0.4873(12) 0.072(8) Uiso 1 1 d
H19 H 0.3222(11) 0.0674(12) 0.4646(9) 0.031(5) Uiso 1 1 d
H9 H 0.4071(11) -0.3418(13) 0.3493(10) 0.039(6) Uiso 1 1 d
H23 H 0.3035(11) 0.0882(12) 0.5883(9) 0.029(5) Uiso 1 1 d
H17 H 0.3248(12) -0.0521(12) 0.4003(9) 0.037(6) Uiso 1 1 d
H11 H 0.2743(11) -0.2931(12) 0.3804(9) 0.038(6) Uiso 1 1 d
H30 H 0.0744(12) 0.3407(13) 0.4894(11) 0.043(6) Uiso 1 1 d
H1B H 0.0994(13) -0.4409(15) 0.1104(11) 0.052(7) Uiso 1 1 d
H12 H 0.3193(11) -0.0776(13) 0.2789(9) 0.034(6) Uiso 1 1 d
H4 H 0.1745(11) -0.3335(12) 0.1616(10) 0.036(6) Uiso 1 1 d
H10 H 0.4459(12) -0.1269(13) 0.2453(10) 0.039(6) Uiso 1 1 d
H24 H 0.2663(11) 0.2971(12) 0.4800(9) 0.035(6) Uiso 1 1 d
H6 H 0.1888(11) -0.2068(12) 0.2231(9) 0.032(5) Uiso 1 1 d
H1C H 0.1904(14) -0.4714(14) 0.1272(10) 0.052(7) Uiso 1 1 d
H25 H 0.4338(12) 0.1389(13) 0.6191(9) 0.041(6) Uiso 1 1 d
H26 H 0.3993(11) 0.3459(13) 0.5072(10) 0.036(6) Uiso 1 1 d
H27 H 0.4848(12) 0.2719(12) 0.5762(9) 0.042(6) Uiso 1 1 d
H5 H 0.0698(12) -0.3238(12) 0.3681(10) 0.037(6) Uiso 1 1 d
H8 H 0.4916(12) -0.2611(13) 0.2847(9) 0.041(6) Uiso 1 1 d
H31 H 0.1499(11) 0.3322(12) 0.7020(10) 0.030(5) Uiso 1 1 d
H29 H 0.1588(12) 0.2116(14) 0.6405(10) 0.043(6) Uiso 1 1 d
H1A H 0.1193(12) -0.5426(15) 0.1203(10) 0.049(6) Uiso 1 1 d
H32 H 0.0670(12) 0.4667(13) 0.5508(10) 0.043(6) Uiso 1 1 d
H34B H 0.0906(14) 0.4503(16) 0.7532(12) 0.060(8) Uiso 1 1 d
H34A H 0.1830(16) 0.4683(16) 0.7360(12) 0.072(9) Uiso 1 1 d
H34C H 0.1168(14) 0.5494(18) 0.7437(12) 0.067(8) Uiso 1 1 d
H3 H 0.0597(11) -0.4512(13) 0.3069(9) 0.039(6) Uiso 1 1 d

loop_
_atom_site_aniso_label
_atom_site_aniso_U_11
_atom_site_aniso_U_22
_atom_site_aniso_U_33
_atom_site_aniso_U_23
_atom_site_aniso_U_13
_atom_site_aniso_U_12
O2 0.0223(7) 0.0341(8) 0.0462(9) -0.0139(7) -0.0025(6) -0.0006(6)
O3 0.0220(7) 0.0319(8) 0.0439(9) -0.0100(7) 0.0007(6) 0.0034(6)
O1 0.0596(9) 0.0271(8) 0.0379(9) -0.0063(7) -0.0046(7) -0.0022(7)
O4 0.0666(10) 0.0287(8) 0.0388(10) -0.0091(7) 0.0093(8) -0.0080(7)
N1 0.0256(8) 0.0264(9) 0.0287(10) -0.0043(7) -0.0004(7) -0.0009(7)
N2 0.0301(8) 0.0225(8) 0.0307(10) -0.0017(8) 0.0007(7) 0.0000(7)
C22 0.0260(9) 0.0243(10) 0.0227(10) -0.0058(9) 0.0022(8) 0.0007(8)
C20 0.0269(10) 0.0189(9) 0.0252(11) 0.0024(8) -0.0010(8) -0.0015(7)
C18 0.0231(9) 0.0230(10) 0.0261(11) 0.0030(9) 0.0004(8) 0.0023(8)
C16 0.0216(9) 0.0255(10) 0.0261(10) 0.0023(9) -0.0019(8) -0.0026(8)
C19 0.0230(10) 0.0308(11) 0.0318(11) -0.0020(10) -0.0014(8) -0.0016(8)
C15 0.0244(9) 0.0216(9) 0.0242(10) 0.0017(8) -0.0011(8) 0.0015(7)
C4 0.0267(10) 0.0332(11) 0.0287(12) -0.0032(10) -0.0006(9) 0.0018(8)
C14 0.0255(9) 0.0235(10) 0.0225(10) 0.0042(9) -0.0011(8) -0.0004(8)
C12 0.0295(10) 0.0257(11) 0.0343(13) -0.0009(10) 0.0005(9) 0.0011(8)
C28 0.0247(9) 0.0273(11) 0.0317(12) -0.0046(9) 0.0034(8) -0.0032(8)
C7 0.0207(8) 0.0258(10) 0.0290(11) -0.0029(9) -0.0028(8) 0.0024(8)
C11 0.0308(10) 0.0272(10) 0.0241(11) -0.0002(9) -0.0033(8) 0.0000(9)
C17 0.0216(10) 0.0305(11) 0.0342(12) -0.0052(10) -0.0013(8) 0.0015(8)
C27 0.0298(10) 0.0401(12) 0.0334(12) -0.0025(10) -0.0023(9) -0.0077(9)
C21 0.0272(10) 0.0225(10) 0.0242(11) 0.0034(9) 0.0005(8) -0.0007(8)
C29 0.0351(11) 0.0316(12) 0.0330(13) -0.0025(10) 0.0030(9) 0.0054(9)
C5 0.0291(10) 0.0334(11) 0.0309(12) -0.0022(10) -0.0003(9) -0.0039(9)
C25 0.0319(11) 0.0354(12) 0.0315(12) -0.0030(10) -0.0039(9) 0.0017(9)
C13 0.0244(9) 0.0225(9) 0.0233(11) -0.0039(8) -0.0041(8) -0.0008(8)
C10 0.0306(11) 0.0385(12) 0.0338(13) -0.0028(11) 0.0045(9) -0.0038(10)
C8 0.0241(10) 0.0451(13) 0.0374(13) -0.0082(11) -0.0015(9) 0.0062(10)
C2 0.0286(10) 0.0257(11) 0.0324(12) -0.0029(9) -0.0077(9) 0.0027(8)
C33 0.0354(11) 0.0274(11) 0.0361(13) -0.0063(10) 0.0100(9) -0.0073(9)
C3 0.0359(11) 0.0279(11) 0.0371(13) 0.0044(10) -0.0027(10) -0.0057(9)
C31 0.0327(11) 0.0380(12) 0.0293(13) -0.0032(11) 0.0037(10) -0.0025(9)
C30 0.0417(12) 0.0312(11) 0.0324(13) -0.0029(10) -0.0039(10) -0.0014(9)
C6 0.0239(9) 0.0282(11) 0.0335(12) 0.0007(10) -0.0032(8) -0.0041(8)
C24 0.0343(11) 0.0315(11) 0.0253(11) -0.0003(10) -0.0018(9) -0.0025(9)
C9 0.0338(11) 0.0323(12) 0.0317(12) -0.0029(10) -0.0065(9) 0.0082(9)
C23 0.0314(10) 0.0238(10) 0.0302(12) -0.0002(9) 0.0005(9) 0.0002(8)
C26 0.0425(12) 0.0326(12) 0.0303(12) 0.0040(10) 0.0008(10) -0.0136(10)
C32 0.0501(13) 0.0263(11) 0.0392(14) 0.0023(11) 0.0003(11) 0.0031(10)
C1 0.0436(14) 0.0389(14) 0.0436(16) -0.0136(12) -0.0001(12) -0.0004(11)
C34 0.072(2) 0.0482(17) 0.0423(16) -0.0194(14) 0.0020(14) -0.0084(15)

loop_
_atom_type_symbol
_atom_type_description
_atom_type_scat_dispersion_real
_atom_type_scat_dispersion_imag
_atom_type_scat_source
C C 0.0033 0.0016 'International Tables Vol C Tables 4.2.6.8 and 6.1.1.4'
H H 0.0000 0.0000 'International Tables Vol C Tables 4.2.6.8 and 6.1.1.4'
N N 0.0061 0.0033 'International Tables Vol C Tables 4.2.6.8 and 6.1.1.4'
O O 0.0106 0.0060 'International Tables Vol C Tables 4.2.6.8 and 6.1.1.4'

loop_
_geom_angle_atom_site_label_1
_geom_angle_atom_site_label_2
_geom_angle_atom_site_label_3
_geom_angle
C16 O2 H2 104.8(13)
C18 O3 H1 103.4(14)
C2 O1 C1 118.05(17)
C33 O4 C34 117.82(19)
C14 N1 C7 121.71(15)
C21 N2 C28 120.37(15)
C23 C22 C24 119.22(17)
C23 C22 C21 121.54(17)
C24 C22 C21 119.19(17)
C18 C20 C19 118.30(17)
C18 C20 C21 121.41(16)
C19 C20 C21 120.26(16)
O3 C18 C20 122.51(17)
O3 C18 C16 117.11(15)
C20 C18 C16 120.37(16)
O2 C16 C15 122.80(17)
O2 C16 C18 116.81(15)
C15 C16 C18 120.39(16)
C17 C19 C20 121.29(17)
C17 C19 H19 119.5(11)
C20 C19 H19 119.2(11)
C16 C15 C17 118.35(17)
C16 C15 C14 121.00(15)
C17 C15 C14 120.61(16)
C2 C4 C6 120.1(2)
C2 C4 H4 120.5(12)
C6 C4 H4 119.3(12)
N1 C14 C15 118.07(15)
N1 C14 C13 123.27(17)
C15 C14 C13 118.63(15)
C13 C12 C10 120.53(19)
C13 C12 H12 120.8(12)
C10 C12 H12 118.7(12)
C29 C28 C30 118.66(19)
C29 C28 N2 121.96(18)
C30 C28 N2 119.34(18)
C5 C7 C6 118.89(18)
C5 C7 N1 118.38(17)
C6 C7 N1 122.62(17)
C9 C11 C13 120.06(19)
C9 C11 H11 119.5(11)
C13 C11 H11 120.5(11)
C19 C17 C15 121.27(17)
C19 C17 H17 119.0(11)
C15 C17 H17 119.7(11)
C25 C27 C26 120.09(19)
C25 C27 H27 121.7(11)
C26 C27 H27 118.2(11)
N2 C21 C20 118.54(16)
N2 C21 C22 123.84(17)
C20 C21 C22 117.54(15)
C28 C29 C31 121.1(2)
C28 C29 H29 119.6(13)
C31 C29 H29 119.3(13)
C3 C5 C7 120.3(2)
C3 C5 H5 124.3(12)
C7 C5 H5 115.4(12)
C27 C25 C23 120.2(2)
C27 C25 H25 122.5(12)
C23 C25 H25 117.3(12)
C12 C13 C11 119.46(17)
C12 C13 C14 121.04(17)
C11 C13 C14 119.49(16)
C8 C10 C12 119.3(2)
C8 C10 H10 122.6(11)
C12 C10 H10 118.1(11)
C9 C8 C10 120.49(19)
C9 C8 H8 119.4(12)
C10 C8 H8 120.1(12)
O1 C2 C4 124.88(19)
O1 C2 C3 115.77(17)
C4 C2 C3 119.35(19)
O4 C33 C31 124.5(2)
O4 C33 C32 115.92(19)
C31 C33 C32 119.62(19)
C5 C3 C2 120.65(19)
C5 C3 H3 120.7(12)
C2 C3 H3 118.7(12)
C33 C31 C29 119.7(2)
C33 C31 H31 121.6(12)
C29 C31 H31 118.7(12)
C32 C30 C28 120.7(2)
C32 C30 H30 121.2(13)
C28 C30 H30 118.1(13)
C4 C6 C7 120.64(19)
C4 C6 H6 121.9(11)
C7 C6 H6 117.4(11)
C26 C24 C22 120.2(2)
C26 C24 H24 121.6(11)
C22 C24 H24 118.2(11)
C8 C9 C11 120.2(2)
C8 C9 H9 119.1(12)
C11 C9 H9 120.7(12)
C25 C23 C22 120.15(19)
C25 C23 H23 121.3(11)
C22 C23 H23 118.6(11)
C24 C26 C27 120.1(2)
C24 C26 H26 119.8(12)
C27 C26 H26 120.1(12)
C30 C32 C33 120.1(2)
C30 C32 H32 120.5(13)
C33 C32 H32 119.4(12)
O1 C1 H1B 107.0(13)
O1 C1 H1C 113.8(13)
H1B C1 H1C 107.6(18)
O1 C1 H1A 105.0(13)
H1B C1 H1A 112.2(18)
H1C C1 H1A 111.2(18)
O4 C34 H34B 110.7(15)
O4 C34 H34A 112.7(16)
H34B C34 H34A 107(2)
O4 C34 H34C 105.1(14)
H34B C34 H34C 108.3(19)
H34A C34 H34C 113(2)

loop_
_geom_bond_atom_site_label_1
_geom_bond_atom_site_label_2
_geom_bond_distance
O2 C16 1.346(2)
O2 H2 0.94(2)
O3 C18 1.347(2)
O3 H1 0.96(3)
O1 C2 1.369(2)
O1 C1 1.423(3)
O4 C33 1.375(2)
O4 C34 1.422(3)
N1 C14 1.292(2)
N1 C7 1.425(2)
N2 C21 1.293(2)
N2 C28 1.432(2)
C22 C23 1.392(3)
C22 C24 1.395(3)
C22 C21 1.491(2)
C20 C18 1.405(2)
C20 C19 1.412(2)
C20 C21 1.481(2)
C18 C16 1.411(3)
C16 C15 1.405(2)
C19 C17 1.367(3)
C19 H19 0.997(18)
C15 C17 1.410(2)
C15 C14 1.479(2)
C4 C2 1.380(3)
C4 C6 1.384(3)
C4 H4 0.96(2)
C14 C13 1.500(2)
C12 C13 1.387(3)
C12 C10 1.390(3)
C12 H12 0.92(2)
C28 C29 1.380(3)
C28 C30 1.383(3)
C7 C5 1.393(3)
C7 C6 1.393(3)
C11 C9 1.382(3)
C11 C13 1.391(3)
C11 H11 1.01(2)
C17 H17 0.969(19)
C27 C25 1.379(3)
C27 C26 1.384(3)
C27 H27 0.998(19)
C29 C31 1.388(3)
C29 H29 0.96(2)
C5 C3 1.371(3)
C5 H5 0.97(2)
C25 C23 1.384(3)
C25 H25 0.98(2)
C10 C8 1.385(3)
C10 H10 0.98(2)
C8 C9 1.380(3)
C8 H8 0.952(19)
C2 C3 1.396(3)
C33 C31 1.377(3)
C33 C32 1.389(3)
C3 H3 0.95(2)
C31 H31 0.949(19)
C30 C32 1.380(3)
C30 H30 0.97(2)
C6 H6 1.025(19)
C24 C26 1.380(3)
C24 H24 0.97(2)
C9 H9 0.96(2)
C23 H23 0.974(18)
C26 H26 0.94(2)
C32 H32 0.98(2)
C1 H1B 1.00(2)
C1 H1C 0.97(2)
C1 H1A 0.99(2)
C34 H34B 0.98(2)
C34 H34A 0.97(3)
C34 H34C 1.04(3)

loop_
_geom_torsion_atom_site_label_1
_geom_torsion_atom_site_label_2
_geom_torsion_atom_site_label_3
_geom_torsion_atom_site_label_4
_geom_torsion
C19 C20 C18 O3 -177.39(17)
C21 C20 C18 O3 0.6(3)
C19 C20 C18 C16 1.6(3)
C21 C20 C18 C16 179.67(17)
O3 C18 C16 O2 -3.4(3)
C20 C18 C16 O2 177.55(16)
O3 C18 C16 C15 176.96(16)
C20 C18 C16 C15 -2.1(3)
C18 C20 C19 C17 -0.3(3)
C21 C20 C19 C17 -178.31(18)
O2 C16 C15 C17 -178.48(17)
C18 C16 C15 C17 1.2(3)
O2 C16 C15 C14 -0.9(3)
C18 C16 C15 C14 178.74(16)
C7 N1 C14 C15 179.42(16)
C7 N1 C14 C13 -2.8(3)
C16 C15 C14 N1 -4.7(3)
C17 C15 C14 N1 172.84(18)
C16 C15 C14 C13 177.46(17)
C17 C15 C14 C13 -5.0(3)
C21 N2 C28 C29 -64.7(2)
C21 N2 C28 C30 117.7(2)
C14 N1 C7 C5 125.96(19)
C14 N1 C7 C6 -58.0(3)
C20 C19 C17 C15 -0.7(3)
C16 C15 C17 C19 0.2(3)
C14 C15 C17 C19 -177.37(18)
C28 N2 C21 C20 179.50(16)
C28 N2 C21 C22 -3.8(3)
C18 C20 C21 N2 -4.2(3)
C19 C20 C21 N2 173.77(18)
C18 C20 C21 C22 178.84(17)
C19 C20 C21 C22 -3.2(3)
C23 C22 C21 N2 117.4(2)
C24 C22 C21 N2 -65.2(3)
C23 C22 C21 C20 -65.9(2)
C24 C22 C21 C20 111.6(2)
C30 C28 C29 C31 -2.2(3)
N2 C28 C29 C31 -179.81(17)
C6 C7 C5 C3 2.2(3)
N1 C7 C5 C3 178.39(17)
C26 C27 C25 C23 0.8(3)
C10 C12 C13 C11 -0.4(3)
C10 C12 C13 C14 179.70(18)
C9 C11 C13 C12 1.3(3)
C9 C11 C13 C14 -178.82(18)
N1 C14 C13 C12 119.2(2)
C15 C14 C13 C12 -63.1(2)
N1 C14 C13 C11 -60.7(3)
C15 C14 C13 C11 117.07(19)
C13 C12 C10 C8 -0.6(3)
C12 C10 C8 C9 0.7(3)
C1 O1 C2 C4 -4.8(3)
C1 O1 C2 C3 174.80(18)
C6 C4 C2 O1 -179.63(17)
C6 C4 C2 C3 0.8(3)
C34 O4 C33 C31 0.0(3)
C34 O4 C33 C32 179.3(2)
C7 C5 C3 C2 -1.8(3)
O1 C2 C3 C5 -179.35(17)
C4 C2 C3 C5 0.3(3)
O4 C33 C31 C29 -179.24(18)
C32 C33 C31 C29 1.5(3)
C28 C29 C31 C33 0.1(3)
C29 C28 C30 C32 2.7(3)
N2 C28 C30 C32 -179.64(18)
C2 C4 C6 C7 -0.4(3)
C5 C7 C6 C4 -1.1(3)
N1 C7 C6 C4 -177.16(16)
C23 C22 C24 C26 1.5(3)
C21 C22 C24 C26 -176.01(18)
C10 C8 C9 C11 0.1(3)
C13 C11 C9 C8 -1.2(3)
C27 C25 C23 C22 -0.6(3)
C24 C22 C23 C25 -0.6(3)
C21 C22 C23 C25 176.86(18)
C22 C24 C26 C27 -1.2(3)
C25 C27 C26 C24 0.1(3)
C28 C30 C32 C33 -1.1(3)
O4 C33 C32 C30 179.66(18)
C31 C33 C32 C30 -1.1(3)
